data_1531030
loop_
_publ_author_name
'Zvonkova, Z.V.'
'Zhdanov, G.S.'

_publ_section_title
;
 The crystal structure of rhodonides. the crystal structure of mercury
 halogen rhodonides
;
_journal_name_full 'Zhurnal Fizicheskoi Khimii'
_journal_page_first 586
_journal_page_last 591
_journal_volume 26
_journal_year 1952
_chemical_formula_sum 'Cl Hg N S'
_chemical_name_systematic 'Hg Cl (S C N)'
_space_group_IT_number 62
_symmetry_space_group_name_Hall '-P 2ac 2n'
_symmetry_space_group_name_H-M 'P n m a'
_cell_angle_alpha 90
_cell_angle_beta 90
_cell_angle_gamma 90
_cell_formula_units_Z 4
_cell_length_a 10.14
_cell_length_b 4.22
_cell_length_c 10.38
_cell_volume 444.169
_citation_journal_id_ASTM ZFKHA9
_cod_data_source_file Zvonkova_ZFKHA9_1952_1673.cif
_cod_data_source_block Cl1Hg1N1S1
_cod_original_cell_volume 444.1685
_cod_original_formula_sum 'Cl1 Hg1 N1 S1'
_cod_database_code 1531030

loop_
_symmetry_equiv_pos_as_xyz
x,y,z
-x+1/2,-y,z+1/2
x+1/2,-y+1/2,-z+1/2
-x,y+1/2,-z
-x,-y,-z
x-1/2,y,-z-1/2
-x-1/2,y-1/2,z-1/2
x,-y-1/2,z

loop_
_atom_site_label
_atom_site_type_symbol
_atom_site_fract_x
_atom_site_fract_y
_atom_site_fract_z
_atom_site_occupancy
_atom_site_U_iso_or_equiv
Hg1 Hg+2 0.155 0.25 0.609 1 0.0
N1 N-3 0.474 0.25 0.391 1 0.0
Cl1 Cl-1 0.134 0.25 0.829 1 0.0
S1 S-2 0.199 0.25 0.391 1 0.0
